data_7061610
loop_
_publ_author_name
'Opa\<cak, Sa\<sa'
'Peri\'c, Berislav'
'Goj\<si\'c, Tomislav'
'\<Ciko\<s, Ana'
'Viki\'c-Topi\'c, Dra\<zen'
'Kirin, Sre\'cko I.'

_publ_section_title
;
 Tandem amide coupling and hydroamination: unexpected benzotriazole oxide
 addition to the propiolic acid triple bond
;
_journal_issue 27
_journal_name_full 'New Journal of Chemistry'
_journal_page_first 13275
_journal_page_last 13285
_journal_paper_doi 10.1039/D2NJ02587F
_journal_volume 46
_journal_year 2022
_chemical_absolute_configuration rm
_chemical_formula_moiety 'C17 H24 N2 O5'
_chemical_formula_sum 'C17 H24 N2 O5'
_chemical_formula_weight 336.38
_space_group_crystal_system orthorhombic
_space_group_IT_number 19
_space_group_name_Hall 'P 2ac 2ab'
_space_group_name_H-M_alt 'P 21 21 21'
_atom_sites_solution_hydrogens mixed
_atom_sites_solution_primary direct
_atom_sites_solution_secondary difmap
_audit_creation_method SHELXL-2018/3
_audit_update_record
;
2022-04-07 deposited with the CCDC.	2022-06-17 downloaded from the CCDC.
;
_cell_angle_alpha 90
_cell_angle_beta 90
_cell_angle_gamma 90
_cell_formula_units_Z 4
_cell_length_a 10.0606(2)
_cell_length_b 11.7335(2)
_cell_length_c 15.8113(3)
_cell_measurement_reflns_used 2758
_cell_measurement_temperature 293(2)
_cell_measurement_theta_max 75.0360
_cell_measurement_theta_min 4.6860
_cell_volume 1866.46(6)
_computing_cell_refinement 'CrysAlisPro 1.171.39.46 (Rigaku OD, 2018)'
_computing_data_collection 'CrysAlisPro 1.171.39.46 (Rigaku OD, 2018)'
_computing_data_reduction 'CrysAlisPro 1.171.39.46 (Rigaku OD, 2018)'
_computing_structure_refinement 'SHELXL-2018/3 (Sheldrick, 2018)'
_computing_structure_solution 'SHELXT-2015 (Sheldrick, 2015)'
_diffrn_ambient_temperature 293(2)
_diffrn_detector_area_resol_mean 10.4323
_diffrn_measured_fraction_theta_full 0.998
_diffrn_measured_fraction_theta_max 0.991
_diffrn_measurement_device_type 'Xcalibur, Ruby, Nova'
_diffrn_measurement_method '\w scans'
_diffrn_radiation_type CuK\a
_diffrn_radiation_wavelength 1.54184
_diffrn_reflns_av_R_equivalents 0.0224
_diffrn_reflns_av_unetI/netI 0.0321
_diffrn_reflns_Laue_measured_fraction_full 0.998
_diffrn_reflns_Laue_measured_fraction_max 0.991
_diffrn_reflns_limit_h_max 11
_diffrn_reflns_limit_h_min -12
_diffrn_reflns_limit_k_max 8
_diffrn_reflns_limit_k_min -14
_diffrn_reflns_limit_l_max 19
_diffrn_reflns_limit_l_min -15
_diffrn_reflns_number 6142
_diffrn_reflns_point_group_measured_fraction_full 0.946
_diffrn_reflns_point_group_measured_fraction_max 0.917
_diffrn_reflns_theta_full 67.684
_diffrn_reflns_theta_max 75.788
_diffrn_reflns_theta_min 4.693
_diffrn_source 'micro-focus sealed X-ray tube'
_exptl_absorpt_coefficient_mu 0.731
_exptl_absorpt_correction_T_max 1.00000
_exptl_absorpt_correction_T_min 0.77405
_exptl_absorpt_correction_type multi-scan
_exptl_absorpt_process_details
;
CrysAlisPro 1.171.39.46 (Rigaku Oxford Diffraction, 2018)
Empirical absorption correction using spherical harmonics,
 implemented in SCALE3 ABSPACK scaling algorithm.
;
_exptl_crystal_colour colourless
_exptl_crystal_density_diffrn 1.197
_exptl_crystal_description prism
_exptl_crystal_F_000 720
_exptl_crystal_size_max 0.2
_exptl_crystal_size_mid 0.12
_exptl_crystal_size_min 0.1
_refine_diff_density_max 0.142
_refine_diff_density_min -0.142
_refine_diff_density_rms 0.029
_refine_ls_abs_structure_details
;
 Flack x determined using 1139 quotients [(I+)-(I-)]/[(I+)+(I-)]
 (Parsons, Flack and Wagner, Acta Cryst. B69 (2013) 249-259).
;
_refine_ls_abs_structure_Flack -0.16(15)
_refine_ls_extinction_method none
_refine_ls_goodness_of_fit_ref 1.043
_refine_ls_hydrogen_treatment mixed
_refine_ls_matrix_type full
_refine_ls_number_parameters 228
_refine_ls_number_reflns 3570
_refine_ls_number_restraints 0
_refine_ls_restrained_S_all 1.043
_refine_ls_R_factor_all 0.0432
_refine_ls_R_factor_gt 0.0398
_refine_ls_shift/su_max 0.000
_refine_ls_shift/su_mean 0.000
_refine_ls_structure_factor_coef Fsqd
_refine_ls_weighting_details 'w=1/[\s^2^(Fo^2^)+(0.0692P)^2^+0.0182P] where P=(Fo^2^+2Fc^2^)/3'
_refine_ls_weighting_scheme calc
_refine_ls_wR_factor_gt 0.1116
_refine_ls_wR_factor_ref 0.1161
_reflns_Friedel_coverage 0.621
_reflns_Friedel_fraction_full 0.875
_reflns_Friedel_fraction_max 0.818
_reflns_number_gt 3257
_reflns_number_total 3570
_reflns_threshold_expression 'I > 2\s(I)'
_cod_data_source_file d2nj02587f3.cif
_cod_data_source_block 6
_cod_depositor_comments 'Adding full bibliography for 7061606--7061612.cif.'
_cod_database_code 7061610
_shelx_shelxl_version_number 2018/3
_shelx_space_group_comment
;
The symmetry employed for this shelxl refinement is uniquely defined
by the following loop, which should always be used as a source of
symmetry information in preference to the above space-group names.
They are only intended as comments.
;

loop_
_space_group_symop_operation_xyz
'x, y, z'
'-x+1/2, -y, z+1/2'
'-x, y+1/2, -z+1/2'
'x+1/2, -y+1/2, -z'

loop_
_atom_site_label
_atom_site_type_symbol
_atom_site_fract_x
_atom_site_fract_y
_atom_site_fract_z
_atom_site_U_iso_or_equiv
_atom_site_adp_type
_atom_site_occupancy
_atom_site_site_symmetry_order
_atom_site_calc_flag
_atom_site_refinement_flags_posn
_atom_site_refinement_flags_adp
_atom_site_refinement_flags_occupancy
_atom_site_disorder_assembly
_atom_site_disorder_group
N1C N 0.0459(2) 0.30824(15) -0.10489(12) 0.0574(4) Uani 1 1 d . . . . .
H1NC H 0.126(4) 0.322(3) -0.112(2) 0.084(10) Uiso 1 1 d . . . . .
C1C C 0.0026(2) 0.19088(17) -0.11745(13) 0.0558(5) Uani 1 1 d . . . . .
H1C H -0.094603 0.189403 -0.121070 0.067 Uiso 1 1 calc R U . . .
C2C C 0.0600(4) 0.1448(2) -0.19959(16) 0.0763(7) Uani 1 1 d . . . . .
H1C2 H 0.156028 0.151761 -0.198291 0.092 Uiso 1 1 calc R U . . .
H2C2 H 0.027288 0.190102 -0.246521 0.092 Uiso 1 1 calc R U . . .
C3C C 0.0225(4) 0.0206(3) -0.21351(18) 0.0887(9) Uani 1 1 d . . . . .
H1C3 H -0.072413 0.015143 -0.223424 0.106 Uiso 1 1 calc R U . . .
H2C3 H 0.067773 -0.007782 -0.263431 0.106 Uiso 1 1 calc R U . . .
C4C C 0.0592(4) -0.0525(2) -0.1384(2) 0.0891(9) Uani 1 1 d . . . . .
H1C4 H 0.155212 -0.056000 -0.133393 0.107 Uiso 1 1 calc R U . . .
H2C4 H 0.026624 -0.129380 -0.147290 0.107 Uiso 1 1 calc R U . . .
C5C C 0.0007(3) -0.00511(19) -0.05699(17) 0.0741(7) Uani 1 1 d . . . . .
H2C5 H 0.028314 -0.052121 -0.009694 0.089 Uiso 1 1 calc R U . . .
H1C5 H -0.095571 -0.007298 -0.060112 0.089 Uiso 1 1 calc R U . . .
C6C C 0.0464(2) 0.11731(18) -0.04257(13) 0.0553(4) Uani 1 1 d . . . . .
H6C H 0.143718 0.118232 -0.039555 0.066 Uiso 1 1 calc R U . . .
N2C N -0.0063(2) 0.16082(18) 0.03657(12) 0.0610(4) Uani 1 1 d . . . . .
H2NC H -0.088(3) 0.139(3) 0.0517(18) 0.063(7) Uiso 1 1 d . . . . .
C1B C 0.0663(2) 0.2276(2) 0.08754(13) 0.0588(5) Uani 1 1 d . . . . .
O1B O 0.17976(17) 0.25635(19) 0.07395(11) 0.0713(4) Uani 1 1 d . . . . .
O2B O -0.00659(19) 0.2586(2) 0.15561(11) 0.0767(5) Uani 1 1 d . . . . .
C2B C 0.0533(3) 0.3258(3) 0.22364(16) 0.0815(8) Uani 1 1 d . . . . .
C3B C -0.0604(5) 0.3378(6) 0.2856(2) 0.1294(19) Uani 1 1 d . . . . .
H2B3 H -0.128600 0.384661 0.261264 0.194 Uiso 1 1 calc R U . . .
H1B3 H -0.028663 0.372443 0.336793 0.194 Uiso 1 1 calc R U . . .
H3B3 H -0.096150 0.263830 0.298192 0.194 Uiso 1 1 calc R U . . .
C4B C 0.1655(4) 0.2602(5) 0.2627(2) 0.1129(13) Uani 1 1 d . . . . .
H2B4 H 0.133416 0.187609 0.281914 0.169 Uiso 1 1 calc R U . . .
H1B4 H 0.200714 0.302137 0.309726 0.169 Uiso 1 1 calc R U . . .
H3B4 H 0.234138 0.248729 0.221367 0.169 Uiso 1 1 calc R U . . .
C5B C 0.0974(5) 0.4409(4) 0.1910(3) 0.1107(13) Uani 1 1 d . . . . .
H2B5 H 0.172053 0.431263 0.153877 0.166 Uiso 1 1 calc R U . . .
H1B5 H 0.122635 0.488371 0.237816 0.166 Uiso 1 1 calc R U . . .
H3B5 H 0.025650 0.476066 0.160752 0.166 Uiso 1 1 calc R U . . .
C3A1 C -0.0272(2) 0.38898(17) -0.07401(13) 0.0542(4) Uani 1 1 d . . . . .
H3A1 H -0.117113 0.374737 -0.065454 0.065 Uiso 1 1 calc R U . . .
C2A1 C 0.0228(2) 0.49714(16) -0.05279(13) 0.0535(4) Uani 1 1 d . . . . .
C1A1 C -0.0707(3) 0.5788(2) -0.0212(2) 0.0733(7) Uani 1 1 d . . . . .
O2A1 O -0.0200(2) 0.68357(15) 0.00586(17) 0.0878(6) Uani 1 1 d . . . . .
O1A1 O -0.1897(2) 0.5675(2) -0.0143(2) 0.1108(10) Uani 1 1 d . . . . .
C3A2 C 0.1121(3) 0.7056(2) 0.00018(19) 0.0740(7) Uani 1 1 d . . . . .
H3A2 H 0.141996 0.775862 0.019617 0.089 Uiso 1 1 calc R U . . .
C2A2 C 0.2011(3) 0.6344(2) -0.03096(16) 0.0650(5) Uani 1 1 d . . . . .
H2A2 H 0.289999 0.655843 -0.033470 0.078 Uiso 1 1 calc R U . . .
C1A2 C 0.1609(2) 0.52318(17) -0.06122(14) 0.0564(5) Uani 1 1 d . . . . .
O1A2 O 0.24294(18) 0.45590(15) -0.09254(13) 0.0714(5) Uani 1 1 d . . . . .

loop_
_atom_site_aniso_label
_atom_site_aniso_U_11
_atom_site_aniso_U_22
_atom_site_aniso_U_33
_atom_site_aniso_U_23
_atom_site_aniso_U_13
_atom_site_aniso_U_12
N1C 0.0537(10) 0.0509(9) 0.0675(10) -0.0049(7) 0.0019(8) 0.0014(8)
C1C 0.0564(11) 0.0496(9) 0.0613(10) -0.0075(8) -0.0039(9) 0.0027(9)
C2C 0.097(2) 0.0741(15) 0.0583(11) -0.0080(10) 0.0019(12) 0.0062(14)
C3C 0.119(3) 0.0775(16) 0.0690(14) -0.0283(12) -0.0074(15) 0.0097(17)
C4C 0.121(3) 0.0578(12) 0.0881(17) -0.0220(12) -0.0068(17) 0.0172(15)
C5C 0.0969(19) 0.0492(10) 0.0763(14) -0.0038(9) -0.0050(13) 0.0036(11)
C6C 0.0542(11) 0.0536(9) 0.0582(10) -0.0081(8) -0.0016(9) 0.0041(8)
N2C 0.0572(11) 0.0690(10) 0.0567(9) -0.0113(8) 0.0010(8) -0.0097(9)
C1B 0.0558(12) 0.0669(12) 0.0539(10) -0.0061(8) -0.0032(8) -0.0025(9)
O1B 0.0536(9) 0.0918(11) 0.0683(9) -0.0164(8) -0.0015(7) -0.0085(8)
O2B 0.0628(10) 0.1085(14) 0.0588(8) -0.0246(9) 0.0028(7) -0.0121(10)
C2B 0.0795(18) 0.109(2) 0.0563(11) -0.0242(13) -0.0034(12) -0.0108(16)
C3B 0.103(3) 0.209(6) 0.0763(19) -0.058(3) 0.0135(19) -0.012(3)
C4B 0.104(3) 0.167(4) 0.0685(16) -0.003(2) -0.0218(16) -0.003(3)
C5B 0.134(3) 0.099(2) 0.099(2) -0.033(2) -0.001(2) -0.010(2)
C3A1 0.0523(11) 0.0512(9) 0.0590(10) 0.0032(8) 0.0001(8) 0.0040(8)
C2A1 0.0572(12) 0.0460(8) 0.0574(10) 0.0033(7) 0.0024(8) 0.0043(8)
C1A1 0.0656(16) 0.0523(11) 0.1019(18) -0.0036(11) 0.0132(13) 0.0058(10)
O2A1 0.0833(13) 0.0524(8) 0.1275(17) -0.0156(9) 0.0142(12) 0.0081(9)
O1A1 0.0634(12) 0.0714(11) 0.198(3) -0.0249(15) 0.0269(15) 0.0090(10)
C3A2 0.0826(17) 0.0482(9) 0.0912(16) -0.0016(11) -0.0002(14) -0.0016(11)
C2A2 0.0658(14) 0.0555(11) 0.0735(13) 0.0061(9) 0.0008(10) -0.0069(10)
C1A2 0.0597(12) 0.0501(9) 0.0594(10) 0.0062(8) 0.0034(9) 0.0019(8)
O1A2 0.0546(9) 0.0641(9) 0.0955(12) -0.0086(8) 0.0103(8) 0.0019(7)

loop_
_atom_type_symbol
_atom_type_description
_atom_type_scat_dispersion_real
_atom_type_scat_dispersion_imag
_atom_type_scat_source
C C 0.0181 0.0091 'International Tables Vol C Tables 4.2.6.8 and 6.1.1.4'
H H 0.0000 0.0000 'International Tables Vol C Tables 4.2.6.8 and 6.1.1.4'
N N 0.0311 0.0180 'International Tables Vol C Tables 4.2.6.8 and 6.1.1.4'
O O 0.0492 0.0322 'International Tables Vol C Tables 4.2.6.8 and 6.1.1.4'

loop_
_geom_angle_atom_site_label_1
_geom_angle_atom_site_label_2
_geom_angle_atom_site_label_3
_geom_angle
_geom_angle_site_symmetry_1
_geom_angle_site_symmetry_3
_geom_angle_publ_flag
C3A1 N1C C1C 125.0(2) . . ?
N1C C1C C2C 109.8(2) . . ?
N1C C1C C6C 109.97(17) . . ?
C2C C1C C6C 110.56(19) . . ?
C1C C2C C3C 111.7(3) . . ?
C4C C3C C2C 111.7(2) . . ?
C3C C4C C5C 111.3(2) . . ?
C4C C5C C6C 110.7(2) . . ?
N2C C6C C5C 110.5(2) . . ?
N2C C6C C1C 111.30(17) . . ?
C5C C6C C1C 109.19(18) . . ?
C1B N2C C6C 121.7(2) . . ?
O1B C1B N2C 124.8(2) . . ?
O1B C1B O2B 125.3(2) . . ?
N2C C1B O2B 109.9(2) . . ?
C1B O2B C2B 120.4(2) . . ?
O2B C2B C4B 109.6(3) . . ?
O2B C2B C5B 110.6(3) . . ?
C4B C2B C5B 112.2(3) . . ?
O2B C2B C3B 102.4(3) . . ?
C4B C2B C3B 110.5(3) . . ?
C5B C2B C3B 111.1(4) . . ?
N1C C3A1 C2A1 123.2(2) . . ?
C3A1 C2A1 C1A2 121.25(19) . . ?
C3A1 C2A1 C1A1 116.9(2) . . ?
C1A2 C2A1 C1A1 121.9(2) . . ?
O1A1 C1A1 O2A1 115.5(2) . . ?
O1A1 C1A1 C2A1 127.4(3) . . ?
O2A1 C1A1 C2A1 117.1(2) . . ?
C3A2 O2A1 C1A1 120.3(2) . . ?
C2A2 C3A2 O2A1 124.7(2) . . ?
C3A2 C2A2 C1A2 120.3(2) . . ?
O1A2 C1A2 C2A1 123.1(2) . . ?
O1A2 C1A2 C2A2 121.2(2) . . ?
C2A1 C1A2 C2A2 115.7(2) . . ?

loop_
_geom_bond_atom_site_label_1
_geom_bond_atom_site_label_2
_geom_bond_distance
_geom_bond_site_symmetry_2
_geom_bond_publ_flag
N1C C3A1 1.295(3) . ?
N1C C1C 1.458(3) . ?
C1C C2C 1.520(3) . ?
C1C C6C 1.530(3) . ?
C2C C3C 1.522(4) . ?
C3C C4C 1.510(5) . ?
C4C C5C 1.521(4) . ?
C5C C6C 1.525(3) . ?
C6C N2C 1.452(3) . ?
N2C C1B 1.340(3) . ?
C1B O1B 1.210(3) . ?
C1B O2B 1.352(3) . ?
O2B C2B 1.464(3) . ?
C2B C4B 1.499(6) . ?
C2B C5B 1.511(6) . ?
C2B C3B 1.513(5) . ?
C3A1 C2A1 1.406(3) . ?
C2A1 C1A2 1.429(3) . ?
C2A1 C1A1 1.433(3) . ?
C1A1 O1A1 1.210(4) . ?
C1A1 O2A1 1.398(3) . ?
O2A1 C3A2 1.356(4) . ?
C3A2 C2A2 1.320(4) . ?
C2A2 C1A2 1.448(3) . ?
C1A2 O1A2 1.245(3) . ?
